data_2311695
loop_
_publ_author_name
'Solovyov, Leonid A.'

_publ_section_title
;
 Accurate unrestrained DDM refinement of crystal structures from highly
 distorted and low-resolution powder diffraction data.
;
_journal_coeditor_code RA5013
_journal_issue 'Pt 5'
_journal_name_full 'Acta crystallographica Section B, Structural science, crystal engineering and materials'
_journal_page_first 738
_journal_page_last 743
_journal_paper_doi 10.1107/S2052520616011690
_journal_volume 72
_journal_year 2016
_chemical_formula_moiety 'C4 H4 O4, C4 H2 O4, 2(C5 H7 N2)'
_chemical_formula_sum 'C18 H20 N4 O8'
_chemical_formula_weight 420.38
_chemical_name_systematic
;
Bis(2-aminopyridinium) fumarate--fumaric acid (1/1)
;
_space_group_IT_number 2
_space_group_name_Hall '-P 1'
_space_group_name_H-M_alt 'P -1'
_symmetry_cell_setting triclinic
_symmetry_space_group_name_Hall '-P 1'
_symmetry_space_group_name_H-M 'P -1'
_atom_type_scat_source
;
X-Ray Form Factor, C Attenuation and Scattering Tables (version 2.1).
NIST, Gaithersburg, MD.
;
_cell_angle_alpha 94.2993(6)
_cell_angle_beta 91.7434(6)
_cell_angle_gamma 91.7142(7)
_cell_formula_units_Z 1
_cell_length_a 3.81737(6)
_cell_length_b 9.60821(16)
_cell_length_c 13.36297(24)
_cell_measurement_reflns_used 413
_cell_measurement_temperature 298
_cell_measurement_theta_max 35
_cell_measurement_theta_min 2.5
_cell_volume 488.268(14)
_computing_structure_refinement
;
Powder diffraction, Derivative Difference Method (DDM)
L.A. Solovyov, J. Appl. Cryst. 37 (2004) 743
;
_diffrn_ambient_temperature 298
_diffrn_measurement_device_type 'Rigaku SmartLab diffractometer'
_diffrn_radiation_probe x-ray
_exptl_crystal_density_diffrn 1.4302
_pd_block_id profile_II
_pd_char_colour yellow
_pd_meas_2theta_range_inc 0.0200
_pd_meas_2theta_range_max 70.0000
_pd_meas_2theta_range_min 5.0000
_pd_meas_scan_method cont
_pd_proc_ls_prof_wR_expected 0.02265
_pd_proc_ls_prof_wR_factor 0.06807
_pd_spec_mounting 'borosilicate capillary'
_pd_spec_mount_mode transmission
_pd_spec_shape cylinder
_refine_ls_goodness_of_fit_all 1.73354
_refine_ls_hydrogen_treatment constr
_refine_ls_matrix_type full
_refine_ls_number_parameters 107
_refine_ls_number_restraints 0
_refine_ls_R_factor_all 0.03942
_refine_ls_R_I_factor 0.02784
_refine_ls_shift/su_max 0.00971
_cod_data_source_file ra5013sup1.cif
_cod_data_source_block II
_cod_original_sg_symbol_Hall '-P 1                '
_cod_original_sg_symbol_H-M 'P -1                '
_cod_original_formula_sum 'C18 H20 N4 O8 '
_cod_database_code 2311695
_publcif_datablock.id {dda7f230-76b6-4c4f-a124-188677e9c317}

_publcif_info_exptl_table_max_cols 4
_publcif_info_exptl_table_use_headnotes n

loop_
_symmetry_equiv_pos_site_id
_symmetry_equiv_pos_as_xyz
1 'x, y, z'
2 '-x, -y, -z'

loop_
_atom_site_label
_atom_site_type_symbol
_atom_site_fract_x
_atom_site_fract_y
_atom_site_fract_z
_atom_site_U_iso_or_equiv
_atom_site_occupancy
_atom_site_adp_type
O1 O 0.2564(13) 0.47822(40) 0.20517(32) 0.0665(20) 1.0000 Uani
O2 O 0.1137(13) 0.28934(49) 0.10168(36) 0.0690(25) 1.0000 Uani
O3 O 0.0968(16) 0.23872(43) 0.48573(34) 0.0664(30) 1.0000 Uani
O4 O 0.2729(13) 0.30780(48) 0.34060(31) 0.0515(20) 1.0000 Uani
N1 N 0.4783(17) 0.0553(6) 0.26054(45) 0.0594(25) 1.0000 Uiso
N2 N 0.2651(16) -0.0337(5) 0.40143(29) 0.0577(25) 1.0000 Uiso
C1 C 0.4089(17) -0.0581(9) 0.3132(5) 0.0474(32) 1.0000 Uiso
C2 C 0.4937(19) -0.1933(7) 0.27389(45) 0.0500(29) 1.0000 Uiso
C3 C 0.6441(17) -0.2043(7) 0.1829(6) 0.0498(27) 1.0000 Uiso
C4 C 0.7017(18) -0.0906(7) 0.1248(5) 0.0515(30) 1.0000 Uiso
C5 C 0.6171(17) 0.0365(7) 0.1674(5) 0.0626(30) 1.0000 Uiso
C6 C 0.1555(21) 0.4152(8) 0.1188(6) 0.0379(37) 1.0000 Uiso
C7 C 0.0909(18) 0.5168(9) 0.04328(40) 0.0463(29) 1.0000 Uiso
C8 C 0.1342(27) 0.3321(9) 0.4268(7) 0.0493(41) 1.0000 Uiso
C9 C 0.0483(19) 0.4786(7) 0.45532(44) 0.0426(31) 1.0000 Uiso
H1 H 0.26268 0.41766 0.25335 0.0760 1.0000 Uiso
H21 H 0.45008 -0.27346 0.30966 0.0760 1.0000 Uiso
H31 H 0.71321 -0.29361 0.15684 0.0760 1.0000 Uiso
H41 H 0.79130 -0.10171 0.05918 0.0760 1.0000 Uiso
H51 H 0.66053 0.11683 0.13167 0.0760 1.0000 Uiso
H11 H 0.43005 0.14159 0.28629 0.0760 1.0000 Uiso
H91 H 0.06142 0.54431 0.40571 0.0760 1.0000 Uiso
H71 H 0.18505 0.60930 0.05596 0.0760 1.0000 Uiso
H22 H 0.21358 0.05192 0.42781 0.0760 1.0000 Uiso
H23 H 0.15097 -0.09758 0.43481 0.0760 1.0000 Uiso

loop_
_atom_site_aniso_label
_atom_site_aniso_U_11
_atom_site_aniso_U_22
_atom_site_aniso_U_33
_atom_site_aniso_U_12
_atom_site_aniso_U_13
_atom_site_aniso_U_23
O1 0.110(5) 0.0499(44) 0.0389(43) 0.0023(45) -0.0182(41) 0.0046(42)
O2 0.095(5) 0.0270(42) 0.0801(46) -0.0126(47) -0.0138(38) -0.0182(41)
O3 0.131(6) 0.0155(39) 0.057(6) 0.0169(40) 0.0340(41) 0.0117(35)
O4 0.0720(49) 0.0363(39) 0.0490(45) 0.0197(33) 0.0272(39) 0.0044(40)

loop_
_atom_type_symbol
_atom_type_scat_dispersion_real
_atom_type_scat_dispersion_imag
O 0.04549 0.03199
N 0.02875 0.01803
C 0.01612 0.00904
H -0.00053 0.00000

loop_
_diffrn_radiation_wavelength
_diffrn_radiation_wavelength_wt
1.5406 1.0000

loop_
_geom_angle_atom_site_label_1
_geom_angle_atom_site_label_2
_geom_angle_atom_site_label_3
_geom_angle
_geom_angle_site_symmetry_3
C1 N1 C5 119.4(6) .
N1 C1 N2 116.6(7) .
N1 C1 C2 120.3(6) .
N2 C1 C2 123.1(7) .
C1 C2 C3 117.4(6) .
C2 C3 C4 123.5(6) .
C3 C4 C5 116.0(6) .
N1 C5 C4 123.2(7) .
O1 C6 O2 125.3(7) .
O1 C6 C7 111.1(6) .
O2 C6 C7 123.6(7) .
C6 C7 C7 122.6(10) 2_565
O3 C8 O4 121.6(7) .
O3 C8 C9 121.6(8) .
O4 C8 C9 116.6(7) .
C8 C9 C9 123.1(9) 2_566

loop_
_geom_bond_atom_site_label_1
_geom_bond_atom_site_label_2
_geom_bond_distance
_geom_bond_site_symmetry_2
N1 C1 1.365(11) .
N1 C5 1.369(9) .
C1 N2 1.323(8) .
C1 C2 1.414(11) .
C2 C3 1.358(10) .
C3 C4 1.403(10) .
C4 C5 1.360(10) .
C6 C7 1.477(11) .
C7 C7 1.344(11) 2_565
C8 C9 1.480(11) .
C9 C9 1.301(12) 2_566
C6 O1 1.305(9) .
C6 O2 1.218(9) .
C8 O3 1.245(10) .
C8 O4 1.291(10) .

loop_
_geom_hbond_atom_site_label_D
_geom_hbond_atom_site_label_H
_geom_hbond_atom_site_label_A
_geom_hbond_distance_DH
_geom_hbond_distance_HA
_geom_hbond_distance_DA
_geom_hbond_angle_DHA
_geom_hbond_site_symmetry_A
_geom_hbond_publ_flag
O1 H1 O4 0.9000 1.6300 2.530(6) 180.00 . yes
N1 H11 O4 0.9000 1.8300 2.724(7) 172.00 . yes
N2 H22 O3 0.9000 1.9700 2.870(6) 180.00 . yes
N2 H23 O3 0.9000 2.0200 2.911(7) 178.00 2_556 yes

loop_
_geom_torsion_atom_site_label_1
_geom_torsion_atom_site_label_2
_geom_torsion_atom_site_label_3
_geom_torsion_atom_site_label_4
_geom_torsion
_geom_torsion_site_symmetry_3
_geom_torsion_site_symmetry_4
_geom_torsion_publ_flag
C5 N1 C1 C2 2.7(10) . . no
C1 N1 C5 C4 -2.2(10) . . no
C5 N1 C1 N2 -178.0(6) . . no
O2 C6 C7 C7 14.9(11) . 2_565 no
O1 C6 C7 C7 -163.9(7) . 2_565 no
C6 C7 C7 C6 180.0(7) 2_565 2_565 no
O3 C8 C9 C9 4.6(14) . 2_566 no
O4 C8 C9 C9 -170.5(8) . 2_566 no
C8 C9 C9 C8 180.0(9) 2_566 2_566 no
N1 C1 C2 C3 -0.1(10) . . no
N2 C1 C2 C3 -179.3(6) . . no
C1 C2 C3 C4 -3.3(10) . . no
C2 C3 C4 C5 3.9(10) . . no
C3 C4 C5 N1 -1.1(10) . . no

loop_
_publcif_info_datablock.id
_publcif_info_datablock.publ_exptl
_publcif_info_datablock.publ_geom
_publcif_info_datablock.structure
{84186d0e-b744-4d4f-b271-21af9bf5340d} y y y
{dda7f230-76b6-4c4f-a124-188677e9c317} y y y

loop_
_publcif_info_tables.block_id
_publcif_info_tables.reference_item
{84186d0e-b744-4d4f-b271-21af9bf5340d} '_publcif_info_datablock.publ_exptl'
{dda7f230-76b6-4c4f-a124-188677e9c317} '_geom_hbond_atom_site_label_D'

loop_
_publcif_info_cif.paper_type
CB
